data_2311456
loop_
_publ_author_name
'Anis'kov, Alexander'
'Grinev, Vyacheslav'
'Klochkova, Irina'

_publ_section_title
;
 Crystal structure and features of
 3',8-di-benzyl-idene-4a,5,6,7,8,8a-hexa-hydro-2'<i>H</i>-spiro-[chromene-2,1'-cyclo-hexa-n]-2'-one.
;
_journal_coeditor_code RK2438
_journal_issue 'Pt 11'
_journal_name_full 'Acta crystallographica. Section E, Crystallographic communications'
_journal_page_first 1622
_journal_page_last 1625
_journal_paper_doi 10.1107/S2056989017014165
_journal_volume 73
_journal_year 2017
_chemical_formula_iupac 'C28 H28 O2'
_chemical_formula_moiety 'C28 H28 O2'
_chemical_formula_sum 'C28 H28 O2'
_chemical_formula_weight 396.50
_chemical_melting_point_gt 413
_chemical_melting_point_lt 414
_chemical_name_systematic 3',8-Dibenzylidene-4a,5,6,7,8,8a-hexahydro-2'<i>H</i>-spiro[chromene-2,1'-cyclohexan]-2'-one
_space_group_crystal_system orthorhombic
_space_group_IT_number 33
_space_group_name_Hall 'P 2c -2n'
_space_group_name_H-M_alt 'P n a 21'
_atom_sites_solution_hydrogens geom
_atom_sites_solution_primary direct
_atom_sites_solution_secondary difmap
_audit_creation_method SHELXL-2014/7
_cell_angle_alpha 90
_cell_angle_beta 90
_cell_angle_gamma 90
_cell_formula_units_Z 4
_cell_length_a 8.5797(7)
_cell_length_b 14.7450(13)
_cell_length_c 16.7720(14)
_cell_measurement_reflns_used 3830
_cell_measurement_temperature 100(2)
_cell_measurement_theta_max 24.495
_cell_measurement_theta_min 2.43
_cell_volume 2121.8(3)
_computing_cell_refinement
;
SAINT (Bruker, 2009)
;
_computing_data_collection
;
SMART (Bruker, 2001)
;
_computing_data_reduction
;
SAINT (Bruker, 2009)
;
_computing_molecular_graphics
;
PLATON (Spek, 2009)
;
_computing_publication_material
;
publCIF (Westrip, 2010)
;
_computing_structure_refinement
;
SHELXL2014 (Sheldrick, 2015)
;
_computing_structure_solution
;
SHELXS97 (Sheldrick, 2008)
;
_diffrn_ambient_temperature 100(2)
_diffrn_measured_fraction_theta_full 1.000
_diffrn_measured_fraction_theta_max 1.000
_diffrn_measurement_device_type 'Bruker SMART CCD 1K area detector'
_diffrn_measurement_method '\w scans'
_diffrn_radiation_type 'Mo K\a'
_diffrn_radiation_wavelength 0.71073
_diffrn_reflns_av_R_equivalents 0.0497
_diffrn_reflns_limit_h_max 12
_diffrn_reflns_limit_h_min -11
_diffrn_reflns_limit_k_max 20
_diffrn_reflns_limit_k_min -20
_diffrn_reflns_limit_l_max 23
_diffrn_reflns_limit_l_min -23
_diffrn_reflns_number 23380
_diffrn_reflns_theta_full 25.242
_diffrn_reflns_theta_max 29.997
_diffrn_reflns_theta_min 1.839
_exptl_absorpt_coefficient_mu 0.076
_exptl_absorpt_correction_T_max 0.984
_exptl_absorpt_correction_T_min 0.917
_exptl_absorpt_correction_type multi-scan
_exptl_absorpt_process_details
;
(<i>SADABS</i>; Bruker, 2008)
;
_exptl_crystal_colour colourless
_exptl_crystal_density_diffrn 1.241
_exptl_crystal_description prism
_exptl_crystal_F_000 848
_exptl_crystal_size_max 0.240
_exptl_crystal_size_mid 0.220
_exptl_crystal_size_min 0.210
_refine_diff_density_max 0.325
_refine_diff_density_min -0.235
_refine_ls_extinction_method none
_refine_ls_goodness_of_fit_ref 1.047
_refine_ls_hydrogen_treatment constr
_refine_ls_matrix_type full
_refine_ls_number_parameters 271
_refine_ls_number_reflns 6113
_refine_ls_number_restraints 1
_refine_ls_restrained_S_all 1.047
_refine_ls_R_factor_all 0.0763
_refine_ls_R_factor_gt 0.0557
_refine_ls_shift/su_max 0.000
_refine_ls_shift/su_mean 0.000
_refine_ls_structure_factor_coef Fsqd
_refine_ls_weighting_details 'w=1/[\s^2^(Fo^2^)+(0.0522P)^2^+1.0029P] where P=(Fo^2^+2Fc^2^)/3'
_refine_ls_weighting_scheme calc
_refine_ls_wR_factor_gt 0.1196
_refine_ls_wR_factor_ref 0.1319
_reflns_number_gt 4907
_reflns_number_total 6113
_reflns_threshold_expression 'I > 2\s(I)'
_cod_data_source_file rk2438sup1.cif
_cod_data_source_block I
_cod_database_code 2311456
_shelx_space_group_comment
;
The symmetry employed for this shelxl refinement is uniquely defined
by the following loop, which should always be used as a source of
symmetry information in preference to the above space-group names.
They are only intended as comments.
;
_shelx_estimated_absorpt_t_min 0.982
_shelx_estimated_absorpt_t_max 0.984

loop_
_space_group_symop_operation_xyz
'x, y, z'
'-x, -y, z+1/2'
'-x+1/2, y+1/2, z+1/2'
'x+1/2, -y+1/2, z'

loop_
_atom_site_type_symbol
_atom_site_label
_atom_site_fract_x
_atom_site_fract_y
_atom_site_fract_z
_atom_site_U_iso_or_equiv
_atom_site_adp_type
_atom_site_calc_flag
_atom_site_occupancy
O O2 0.1174(2) 0.52918(13) 0.16577(13) 0.0218(4) Uani d 1
O O1 0.1183(3) 0.75243(15) 0.14425(13) 0.0280(5) Uani d 1
C C18 -0.1447(3) 0.48947(19) 0.19621(18) 0.0196(5) Uani d 1
C C6 -0.1400(3) 0.65682(19) -0.06165(19) 0.0225(6) Uani d 1
C C15 0.1452(3) 0.6535(2) 0.29827(19) 0.0244(6) Uani d 1
H H15A 0.1763 0.6416 0.3541 0.029 Uiso calc 1
H H15B 0.1211 0.7189 0.2935 0.029 Uiso calc 1
C C21 -0.1350(4) 0.6132(2) 0.33496(19) 0.0255(6) Uani d 1
H H21A -0.1434 0.6782 0.3492 0.031 Uiso calc 1
H H21B -0.1168 0.5787 0.3847 0.031 Uiso calc 1
C C22 -0.1532(3) 0.44888(19) 0.12445(18) 0.0214(6) Uani d 1
H H22 -0.0658 0.4572 0.0904 0.026 Uiso calc 1
C C24 -0.3097(4) 0.3970(2) 0.01014(18) 0.0232(6) Uani d 1
H H24 -0.2483 0.4358 -0.0224 0.028 Uiso calc 1
C C12 0.1424(3) 0.67807(19) 0.11548(18) 0.0202(5) Uani d 1
C C11 0.3598(3) 0.5667(2) 0.1080(2) 0.0245(6) Uani d 1
H H11A 0.4135 0.5166 0.1360 0.029 Uiso calc 1
H H11B 0.4368 0.6155 0.0985 0.029 Uiso calc 1
C C28 -0.3708(3) 0.3333(2) 0.1377(2) 0.0252(6) Uani d 1
H H28 -0.3509 0.3274 0.1932 0.030 Uiso calc 1
C C9 0.2076(4) 0.6050(2) -0.01768(19) 0.0245(6) Uani d 1
H H9A 0.2822 0.6499 -0.0395 0.029 Uiso calc 1
H H9B 0.1535 0.5762 -0.0632 0.029 Uiso calc 1
C C2 -0.3786(4) 0.6144(2) -0.1291(2) 0.0300(7) Uani d 1
H H2 -0.4850 0.5966 -0.1267 0.036 Uiso calc 1
C C19 -0.2720(3) 0.4892(2) 0.25860(18) 0.0231(6) Uani d 1
H H19A -0.2474 0.4435 0.3000 0.028 Uiso calc 1
H H19B -0.3722 0.4721 0.2335 0.028 Uiso calc 1
C C10 0.2982(4) 0.5323(2) 0.02809(19) 0.0252(6) Uani d 1
H H10A 0.2292 0.4796 0.0375 0.030 Uiso calc 1
H H10B 0.3870 0.5116 -0.0049 0.030 Uiso calc 1
C C23 -0.2807(3) 0.39322(19) 0.09204(18) 0.0219(6) Uani d 1
C C13 0.2283(3) 0.60278(19) 0.16023(18) 0.0212(6) Uani d 1
C C8 0.0891(4) 0.65388(19) 0.03317(18) 0.0218(6) Uani d 1
C C17 -0.0070(3) 0.54326(19) 0.21749(17) 0.0204(6) Uani d 1
C C1 -0.2972(4) 0.6319(2) -0.05929(19) 0.0271(6) Uani d 1
H H1 -0.3487 0.6269 -0.0094 0.033 Uiso calc 1
C C14 0.2827(4) 0.6308(2) 0.24302(19) 0.0257(6) Uani d 1
H H14A 0.3514 0.6844 0.2385 0.031 Uiso calc 1
H H14B 0.3442 0.5808 0.2668 0.031 Uiso calc 1
C C25 -0.4265(4) 0.3451(2) -0.0247(2) 0.0279(7) Uani d 1
H H25 -0.4440 0.3486 -0.0806 0.033 Uiso calc 1
C C5 -0.0683(4) 0.6665(2) -0.1359(2) 0.0264(6) Uani d 1
H H5 0.0374 0.6853 -0.1387 0.032 Uiso calc 1
C C4 -0.1497(4) 0.6491(2) -0.2057(2) 0.0286(7) Uani d 1
H H4 -0.0992 0.6553 -0.2558 0.034 Uiso calc 1
C C3 -0.3049(4) 0.6227(2) -0.2025(2) 0.0307(7) Uani d 1
H H3 -0.3604 0.6104 -0.2503 0.037 Uiso calc 1
C C7 -0.0583(4) 0.67387(19) 0.01428(18) 0.0232(6) Uani d 1
H H7 -0.1179 0.7026 0.0548 0.028 Uiso calc 1
C C27 -0.4889(4) 0.2823(2) 0.1028(2) 0.0316(7) Uani d 1
H H27 -0.5506 0.2431 0.1348 0.038 Uiso calc 1
C C16 0.0016(3) 0.6001(2) 0.27985(19) 0.0230(6) Uani d 1
C C20 -0.2876(4) 0.5820(2) 0.2972(2) 0.0283(7) Uani d 1
H H20A -0.3696 0.5796 0.3387 0.034 Uiso calc 1
H H20B -0.3203 0.6267 0.2564 0.034 Uiso calc 1
C C26 -0.5171(4) 0.2885(2) 0.0216(2) 0.0336(7) Uani d 1
H H26 -0.5984 0.2539 -0.0020 0.040 Uiso calc 1

loop_
_atom_site_aniso_label
_atom_site_aniso_U_11
_atom_site_aniso_U_22
_atom_site_aniso_U_33
_atom_site_aniso_U_12
_atom_site_aniso_U_13
_atom_site_aniso_U_23
O2 0.0196(9) 0.0200(10) 0.0259(10) -0.0023(8) 0.0012(8) 0.0002(8)
O1 0.0335(12) 0.0230(10) 0.0274(12) 0.0018(9) -0.0003(9) -0.0023(9)
C18 0.0196(12) 0.0177(12) 0.0215(13) 0.0005(10) -0.0010(11) 0.0022(10)
C6 0.0246(14) 0.0194(13) 0.0236(14) 0.0048(11) -0.0015(12) -0.0011(11)
C15 0.0267(15) 0.0250(14) 0.0214(14) -0.0048(11) -0.0046(12) -0.0012(11)
C21 0.0286(16) 0.0253(14) 0.0227(14) -0.0022(12) 0.0023(12) -0.0006(12)
C22 0.0202(12) 0.0200(13) 0.0239(15) -0.0012(11) 0.0012(11) -0.0004(11)
C24 0.0225(14) 0.0208(14) 0.0263(15) 0.0005(11) 0.0009(12) -0.0011(11)
C12 0.0188(12) 0.0195(13) 0.0222(14) -0.0012(10) 0.0022(11) -0.0008(11)
C11 0.0185(13) 0.0235(14) 0.0315(16) 0.0011(11) 0.0010(12) 0.0008(12)
C28 0.0253(14) 0.0239(14) 0.0264(15) -0.0033(11) -0.0012(12) -0.0001(12)
C9 0.0238(14) 0.0231(14) 0.0265(15) 0.0022(11) 0.0050(12) -0.0028(12)
C2 0.0276(15) 0.0295(16) 0.0328(17) 0.0010(12) -0.0025(14) -0.0012(13)
C19 0.0204(13) 0.0266(14) 0.0223(15) -0.0027(11) 0.0006(11) 0.0001(12)
C10 0.0212(13) 0.0245(14) 0.0300(16) 0.0024(11) 0.0051(12) -0.0009(12)
C23 0.0198(13) 0.0197(13) 0.0263(15) 0.0012(11) -0.0009(12) -0.0025(11)
C13 0.0172(12) 0.0205(13) 0.0258(14) -0.0012(10) -0.0009(11) 0.0015(11)
C8 0.0247(14) 0.0172(12) 0.0237(15) -0.0010(10) 0.0035(12) -0.0007(11)
C17 0.0211(13) 0.0189(13) 0.0212(14) 0.0007(11) 0.0002(10) 0.0013(10)
C1 0.0272(15) 0.0285(15) 0.0257(16) 0.0037(12) 0.0031(13) -0.0001(12)
C14 0.0239(14) 0.0270(15) 0.0261(16) -0.0051(12) -0.0067(13) 0.0010(12)
C25 0.0261(15) 0.0297(16) 0.0279(16) 0.0045(13) -0.0053(13) -0.0045(13)
C5 0.0290(16) 0.0228(14) 0.0275(15) 0.0017(11) 0.0023(13) 0.0002(12)
C4 0.0361(17) 0.0271(15) 0.0228(15) 0.0056(13) 0.0028(13) 0.0018(12)
C3 0.0377(18) 0.0276(16) 0.0267(16) 0.0051(13) -0.0065(14) -0.0038(13)
C7 0.0262(14) 0.0201(13) 0.0232(14) 0.0028(11) 0.0040(12) -0.0018(11)
C27 0.0294(15) 0.0269(15) 0.0386(19) -0.0097(13) -0.0001(14) 0.0017(14)
C16 0.0230(13) 0.0236(14) 0.0224(14) -0.0011(11) -0.0007(11) 0.0018(11)
C20 0.0243(15) 0.0327(16) 0.0280(16) 0.0013(13) 0.0021(13) -0.0039(13)
C26 0.0295(16) 0.0311(16) 0.0401(18) -0.0068(13) -0.0074(15) -0.0060(14)

loop_
_atom_type_symbol
_atom_type_description
_atom_type_scat_dispersion_real
_atom_type_scat_dispersion_imag
_atom_type_scat_source
C C 0.0033 0.0016 'International Tables Vol C Tables 4.2.6.8 and 6.1.1.4'
H H 0.0000 0.0000 'International Tables Vol C Tables 4.2.6.8 and 6.1.1.4'
O O 0.0106 0.0060 'International Tables Vol C Tables 4.2.6.8 and 6.1.1.4'

loop_
_geom_angle_atom_site_label_1
_geom_angle_atom_site_label_2
_geom_angle_atom_site_label_3
_geom_angle
C17 O2 C13 115.6(2)
C22 C18 C17 120.1(3)
C22 C18 C19 125.3(3)
C17 C18 C19 114.5(3)
C5 C6 C1 118.5(3)
C5 C6 C7 122.9(3)
C1 C6 C7 118.6(3)
C16 C15 C14 113.2(3)
C16 C15 H15A 108.9
C14 C15 H15A 108.9
C16 C15 H15B 108.9
C14 C15 H15B 108.9
H15A C15 H15B 107.8
C16 C21 C20 112.0(3)
C16 C21 H21A 109.2
C20 C21 H21A 109.2
C16 C21 H21B 109.2
C20 C21 H21B 109.2
H21A C21 H21B 107.9
C18 C22 C23 128.2(3)
C18 C22 H22 115.9
C23 C22 H22 115.9
C25 C24 C23 121.3(3)
C25 C24 H24 119.3
C23 C24 H24 119.3
O1 C12 C8 121.9(3)
O1 C12 C13 122.8(3)
C8 C12 C13 115.3(2)
C13 C11 C10 111.3(2)
C13 C11 H11A 109.4
C10 C11 H11A 109.4
C13 C11 H11B 109.4
C10 C11 H11B 109.4
H11A C11 H11B 108.0
C27 C28 C23 120.8(3)
C27 C28 H28 119.6
C23 C28 H28 119.6
C8 C9 C10 113.1(3)
C8 C9 H9A 109.0
C10 C9 H9A 109.0
C8 C9 H9B 109.0
C10 C9 H9B 109.0
H9A C9 H9B 107.8
C1 C2 C3 120.1(3)
C1 C2 H2 120.0
C3 C2 H2 120.0
C18 C19 C20 110.8(3)
C18 C19 H19A 109.5
C20 C19 H19A 109.5
C18 C19 H19B 109.5
C20 C19 H19B 109.5
H19A C19 H19B 108.1
C11 C10 C9 112.6(2)
C11 C10 H10A 109.1
C9 C10 H10A 109.1
C11 C10 H10B 109.1
C9 C10 H10B 109.1
H10A C10 H10B 107.8
C24 C23 C28 117.6(3)
C24 C23 C22 118.3(3)
C28 C23 C22 124.0(3)
O2 C13 C14 110.3(2)
O2 C13 C11 105.2(2)
C14 C13 C11 113.1(2)
O2 C13 C12 105.0(2)
C14 C13 C12 113.5(2)
C11 C13 C12 109.1(2)
C7 C8 C12 117.1(3)
C7 C8 C9 127.5(3)
C12 C8 C9 115.4(3)
C16 C17 O2 122.5(3)
C16 C17 C18 124.8(3)
O2 C17 C18 112.7(2)
C2 C1 C6 120.7(3)
C2 C1 H1 119.6
C6 C1 H1 119.6
C13 C14 C15 112.0(2)
C13 C14 H14A 109.2
C15 C14 H14A 109.2
C13 C14 H14B 109.2
C15 C14 H14B 109.2
H14A C14 H14B 107.9
C26 C25 C24 120.2(3)
C26 C25 H25 119.9
C24 C25 H25 119.9
C4 C5 C6 120.8(3)
C4 C5 H5 119.6
C6 C5 H5 119.6
C5 C4 C3 120.2(3)
C5 C4 H4 119.9
C3 C4 H4 119.9
C2 C3 C4 119.7(3)
C2 C3 H3 120.1
C4 C3 H3 120.1
C8 C7 C6 128.1(3)
C8 C7 H7 116.0
C6 C7 H7 116.0
C26 C27 C28 120.4(3)
C26 C27 H27 119.8
C28 C27 H27 119.8
C17 C16 C15 122.4(3)
C17 C16 C21 121.1(3)
C15 C16 C21 116.6(3)
C19 C20 C21 111.9(3)
C19 C20 H20A 109.2
C21 C20 H20A 109.2
C19 C20 H20B 109.2
C21 C20 H20B 109.2
H20A C20 H20B 107.9
C25 C26 C27 119.6(3)
C25 C26 H26 120.2
C27 C26 H26 120.2

loop_
_geom_bond_atom_site_label_1
_geom_bond_atom_site_label_2
_geom_bond_distance
O2 C17 1.391(3)
O2 C13 1.446(3)
O1 C12 1.216(4)
C18 C22 1.346(4)
C18 C17 1.467(4)
C18 C19 1.512(4)
C6 C5 1.396(4)
C6 C1 1.398(4)
C6 C7 1.475(4)
C15 C16 1.494(4)
C15 C14 1.537(4)
C15 H15A 0.9900
C15 H15B 0.9900
C21 C16 1.505(4)
C21 C20 1.526(4)
C21 H21A 0.9900
C21 H21B 0.9900
C22 C23 1.471(4)
C22 H22 0.9500
C24 C25 1.390(4)
C24 C23 1.397(4)
C24 H24 0.9500
C12 C8 1.497(4)
C12 C13 1.529(4)
C11 C13 1.525(4)
C11 C10 1.526(4)
C11 H11A 0.9900
C11 H11B 0.9900
C28 C27 1.391(4)
C28 C23 1.402(4)
C28 H28 0.9500
C9 C8 1.510(4)
C9 C10 1.531(4)
C9 H9A 0.9900
C9 H9B 0.9900
C2 C1 1.387(5)
C2 C3 1.390(5)
C2 H2 0.9500
C19 C20 1.520(4)
C19 H19A 0.9900
C19 H19B 0.9900
C10 H10A 0.9900
C10 H10B 0.9900
C13 C14 1.522(4)
C8 C7 1.337(4)
C17 C16 1.342(4)
C1 H1 0.9500
C14 H14A 0.9900
C14 H14B 0.9900
C25 C26 1.380(5)
C25 H25 0.9500
C5 C4 1.387(5)
C5 H5 0.9500
C4 C3 1.388(5)
C4 H4 0.9500
C3 H3 0.9500
C7 H7 0.9500
C27 C26 1.386(5)
C27 H27 0.9500
C20 H20A 0.9900
C20 H20B 0.9900
C26 H26 0.9500

loop_
_geom_hbond_atom_site_label_D
_geom_hbond_atom_site_label_H
_geom_hbond_atom_site_label_A
_geom_hbond_site_symmetry_D
_geom_hbond_site_symmetry_H
_geom_hbond_site_symmetry_A
_geom_hbond_distance_DH
_geom_hbond_distance_HA
_geom_hbond_distance_DA
_geom_hbond_angle_DHA
_geom_hbond_publ_flag
C20 H20B O1 1_555 1_555 2_555 0.990 2.643 3.630 175 yes
C11 H11B O1 1_555 1_555 2_555 0.990 2.607 3.521 153 yes

loop_
_geom_torsion_atom_site_label_1
_geom_torsion_atom_site_label_2
_geom_torsion_atom_site_label_3
_geom_torsion_atom_site_label_4
_geom_torsion
C17 C18 C22 C23 -179.5(3)
C19 C18 C22 C23 -2.9(5)
C22 C18 C19 C20 -138.5(3)
C17 C18 C19 C20 38.4(3)
C13 C11 C10 C9 56.7(3)
C8 C9 C10 C11 -47.7(3)
C25 C24 C23 C28 1.7(4)
C25 C24 C23 C22 178.9(3)
C27 C28 C23 C24 -2.5(4)
C27 C28 C23 C22 -179.6(3)
C18 C22 C23 C24 146.7(3)
C18 C22 C23 C28 -36.3(5)
C17 O2 C13 C14 51.7(3)
C17 O2 C13 C11 173.9(2)
C17 O2 C13 C12 -70.9(3)
C10 C11 C13 O2 55.0(3)
C10 C11 C13 C14 175.4(2)
C10 C11 C13 C12 -57.2(3)
O1 C12 C13 O2 119.4(3)
C8 C12 C13 O2 -60.5(3)
O1 C12 C13 C14 -1.1(4)
C8 C12 C13 C14 179.0(3)
O1 C12 C13 C11 -128.2(3)
C8 C12 C13 C11 51.9(3)
O1 C12 C8 C7 -48.0(4)
C13 C12 C8 C7 131.9(3)
O1 C12 C8 C9 135.0(3)
C13 C12 C8 C9 -45.1(3)
C10 C9 C8 C7 -134.9(3)
C10 C9 C8 C12 41.8(3)
C13 O2 C17 C16 -25.4(4)
C13 O2 C17 C18 154.9(2)
C22 C18 C17 C16 166.6(3)
C19 C18 C17 C16 -10.4(4)
C22 C18 C17 O2 -13.6(4)
C19 C18 C17 O2 169.4(2)
C3 C2 C1 C6 -0.9(5)
C5 C6 C1 C2 2.1(5)
C7 C6 C1 C2 -179.4(3)
O2 C13 C14 C15 -54.1(3)
C11 C13 C14 C15 -171.6(2)
C12 C13 C14 C15 63.4(3)
C16 C15 C14 C13 31.0(4)
C23 C24 C25 C26 0.2(5)
C1 C6 C5 C4 -2.0(4)
C7 C6 C5 C4 179.6(3)
C6 C5 C4 C3 0.8(5)
C1 C2 C3 C4 -0.3(5)
C5 C4 C3 C2 0.4(5)
C12 C8 C7 C6 -179.4(3)
C9 C8 C7 C6 -2.8(5)
C5 C6 C7 C8 -38.5(5)
C1 C6 C7 C8 143.1(3)
C23 C28 C27 C26 1.5(5)
O2 C17 C16 C15 0.6(4)
C18 C17 C16 C15 -179.7(3)
O2 C17 C16 C21 -179.6(3)
C18 C17 C16 C21 0.2(5)
C14 C15 C16 C17 -4.5(4)
C14 C15 C16 C21 175.6(3)
C20 C21 C16 C17 -18.7(4)
C20 C21 C16 C15 161.2(3)
C18 C19 C20 C21 -57.5(3)
C16 C21 C20 C19 47.1(4)
C24 C25 C26 C27 -1.3(5)
C28 C27 C26 C25 0.4(5)
